data_7717867
loop_
_publ_author_name
'Ding, Yi'
'Ma, Yinghua'
'Tang, Yongheng'
'Fu, Yang'
'Wan, Jiayi'
'Xu, Zhiyuan'
'He, Yifei'
'Shi, Zhenhai'
'Nazish, Mohd'
'Wu, Peng'
'Roesky, Herbert W.'

_publ_section_title
;
 The Divergent Reactivity of \b-diketiminato Aluminium Hydride with
 Organophosphoryl Compounds
;
_journal_name_full 'Dalton Transactions'
_journal_paper_doi 10.1039/D4DT03397C
_journal_year 2025
_chemical_formula_moiety 'C53 H61 Al N2 O2 P2'
_chemical_formula_sum 'C53 H61 Al N2 O2 P2'
_chemical_formula_weight 846.95
_chemical_properties_physical Air-sensitive
_space_group_crystal_system monoclinic
_space_group_IT_number 14
_space_group_name_Hall '-P 2yn'
_space_group_name_H-M_alt 'P 1 21/n 1'
_atom_sites_solution_hydrogens geom
_atom_sites_solution_primary dual
_audit_block_doi 10.5517/ccdc.csd.cc2m2drw
_audit_creation_date 2025-01-07
_audit_creation_method
;
Olex2 1.3
(compiled 2020.11.12 svn.r5f609507 for OlexSys, GUI svn.r6226)
;
_audit_update_record
;
2025-01-08 deposited with the CCDC.	2025-01-22 downloaded from the CCDC.
;
_cell_angle_alpha 90
_cell_angle_beta 92.099(4)
_cell_angle_gamma 90
_cell_formula_units_Z 4
_cell_length_a 12.6490(5)
_cell_length_b 17.5672(6)
_cell_length_c 21.3436(9)
_cell_measurement_reflns_used 5823
_cell_measurement_temperature 150.00(10)
_cell_measurement_theta_max 29.4100
_cell_measurement_theta_min 1.8350
_cell_volume 4739.5(3)
_computing_cell_refinement 'CrysAlisPro 1.171.41.93a (Rigaku OD, 2020)'
_computing_data_collection 'CrysAlisPro 1.171.41.93a (Rigaku OD, 2020)'
_computing_data_reduction 'CrysAlisPro 1.171.41.93a (Rigaku OD, 2020)'
_computing_molecular_graphics 'Olex2 1.3 (Dolomanov et al., 2009)'
_computing_publication_material 'Olex2 1.3 (Dolomanov et al., 2009)'
_computing_structure_refinement 'SHELXL 2018/3 (Sheldrick, 2015)'
_computing_structure_solution 'SHELXT 2018/2 (Sheldrick, 2018)'
_diffrn_ambient_environment N~2~
_diffrn_ambient_temperature 150.00(10)
_diffrn_detector 'CCD plate'
_diffrn_measured_fraction_theta_full 1.000
_diffrn_measured_fraction_theta_max 0.999
_diffrn_measurement_details
;
List of Runs (angles in degrees, time in seconds):

  # Type    Start    End  Width  t~exp~   \w     \q     \k     \f   Frames
#--------------------------------------------------------------------------
  1  \w    -52.80 148.70   0.50   10.00    --  -16.18  73.75 -25.74  403
  2  \f   -113.23  85.77   0.50   10.00 148.95 -16.18  73.75    --   398
  3  \f    -25.74 334.26   0.50   10.00 -52.80 -16.18  73.75    --   720
;
_diffrn_measurement_device 'abstract diffractometer'
_diffrn_measurement_device_type 'Saxi-CrysAlisPro-abstract goniometer imported SAXI images'
_diffrn_measurement_method '\w and \f scans'
_diffrn_orient_matrix_type 'CrysAlisPro convention (1999,Acta A55,543-557)'
_diffrn_orient_matrix_UB_11 -0.0549852000
_diffrn_orient_matrix_UB_12 -0.0080978000
_diffrn_orient_matrix_UB_13 -0.0009818000
_diffrn_orient_matrix_UB_21 0.0005408000
_diffrn_orient_matrix_UB_22 -0.0004693000
_diffrn_orient_matrix_UB_23 0.0332335000
_diffrn_orient_matrix_UB_31 -0.0112789000
_diffrn_orient_matrix_UB_32 0.0395470000
_diffrn_orient_matrix_UB_33 0.0002304000
_diffrn_radiation_monochromator graphite
_diffrn_radiation_probe x-ray
_diffrn_radiation_type 'Mo K\a'
_diffrn_radiation_wavelength 0.71073
_diffrn_reflns_av_R_equivalents 0.1059
_diffrn_reflns_av_unetI/netI 0.0604
_diffrn_reflns_Laue_measured_fraction_full 1.000
_diffrn_reflns_Laue_measured_fraction_max 0.999
_diffrn_reflns_limit_h_max 15
_diffrn_reflns_limit_h_min -15
_diffrn_reflns_limit_k_max 21
_diffrn_reflns_limit_k_min -21
_diffrn_reflns_limit_l_max 26
_diffrn_reflns_limit_l_min -26
_diffrn_reflns_number 87998
_diffrn_reflns_point_group_measured_fraction_full 1.000
_diffrn_reflns_point_group_measured_fraction_max 0.999
_diffrn_reflns_theta_full 25.242
_diffrn_reflns_theta_max 26.372
_diffrn_reflns_theta_min 1.502
_diffrn_source 'fine-focus sealed X-ray tube'
_diffrn_source_type 'Enhance (Mo) X-ray Source'
_exptl_absorpt_coefficient_mu 0.152
_exptl_absorpt_correction_T_max 1.00000
_exptl_absorpt_correction_T_min 0.55493
_exptl_absorpt_correction_type multi-scan
_exptl_absorpt_process_details
;
CrysAlisPro 1.171.41.93a (Rigaku Oxford Diffraction, 2020)
Empirical absorption correction using spherical harmonics,
implemented in SCALE3 ABSPACK scaling algorithm.
;
_exptl_crystal_colour colourless
_exptl_crystal_colour_primary colourless
_exptl_crystal_density_diffrn 1.187
_exptl_crystal_description block
_exptl_crystal_F_000 1808
_exptl_crystal_size_max 0.13
_exptl_crystal_size_mid 0.12
_exptl_crystal_size_min 0.1
_refine_diff_density_max 0.223
_refine_diff_density_min -0.318
_refine_diff_density_rms 0.053
_refine_ls_extinction_method none
_refine_ls_goodness_of_fit_ref 1.041
_refine_ls_hydrogen_treatment constr
_refine_ls_matrix_type full
_refine_ls_number_parameters 551
_refine_ls_number_reflns 9688
_refine_ls_number_restraints 0
_refine_ls_restrained_S_all 1.041
_refine_ls_R_factor_all 0.0834
_refine_ls_R_factor_gt 0.0506
_refine_ls_shift/su_max 0.001
_refine_ls_shift/su_mean 0.000
_refine_ls_structure_factor_coef Fsqd
_refine_ls_weighting_details 'w=1/[\s^2^(Fo^2^)+(0.0520P)^2^+1.2373P] where P=(Fo^2^+2Fc^2^)/3'
_refine_ls_weighting_scheme calc
_refine_ls_wR_factor_gt 0.1153
_refine_ls_wR_factor_ref 0.1324
_reflns_Friedel_coverage 0.000
_reflns_number_gt 6692
_reflns_number_total 9688
_reflns_threshold_expression 'I > 2\s(I)'
_cod_data_source_file d4dt03397c2.cif
_cod_data_source_block mo_myh18_4_autored
_cod_database_code 7717867
_shelx_shelxl_version_number 2018/3
_shelx_space_group_comment
;
The symmetry employed for this shelxl refinement is uniquely defined
by the following loop, which should always be used as a source of
symmetry information in preference to the above space-group names.
They are only intended as comments.
;
_shelx_estimated_absorpt_t_max 0.985
_shelx_estimated_absorpt_t_min 0.981
_reflns_odcompleteness_completeness 86.55
_reflns_odcompleteness_iscentric 1
_reflns_odcompleteness_theta 32.60
_olex2_refinement_description
;
1. Fixed Uiso
 At 1.2 times of:
  All C(H) groups
 At 1.5 times of:
  All C(H,H,H) groups
2.a Ternary CH refined with riding coordinates:
 C12(H12), C16(H16), C25(H25), C44(H44)
2.b Aromatic/amide H refined with riding coordinates:
 C6(H6), C11(H11), C15(H15), C17(H17), C18(H18), C19(H19), C20(H20), C22(H22),
 C23(H23), C24(H24), C27(H27), C28(H28), C29(H29), C30(H30), C31(H31), C32(H32),
  C33(H33), C34(H34), C35(H35), C36(H36), C37(H37), C38(H38), C43(H43),
 C45(H45), C46(H46), C47(H47), C49(H49)
2.c Idealised Me refined as rotating group:
 C21(H21A,H21B,H21C), C39(H39A,H39B,H39C), C40(H40A,H40B,H40C), C41(H41A,H41B,
 H41C), C42(H42A,H42B,H42C), C48(H48A,H48B,H48C), C50(H50A,H50B,H50C), C51(H51A,
 H51B,H51C), C52(H52A,H52B,H52C), C53(H53A,H53B,H53C)
;
_olex2_submission_special_instructions 'No special instructions were received'
_oxdiff_exptl_absorpt_empirical_details
;
Empirical correction (ABSPACK) includes:
- Absorption correction using spherical harmonics
- Frame scaling
;
_oxdiff_exptl_absorpt_empirical_full_max 1.517
_oxdiff_exptl_absorpt_empirical_full_min 0.509

loop_
_space_group_symop_operation_xyz
'x, y, z'
'-x+1/2, y+1/2, -z+1/2'
'-x, -y, -z'
'x-1/2, -y-1/2, z-1/2'

loop_
_atom_site_label
_atom_site_type_symbol
_atom_site_fract_x
_atom_site_fract_y
_atom_site_fract_z
_atom_site_U_iso_or_equiv
_atom_site_adp_type
_atom_site_occupancy
_atom_site_site_symmetry_order
_atom_site_calc_flag
_atom_site_refinement_flags_posn
_atom_site_refinement_flags_adp
_atom_site_refinement_flags_occupancy
_atom_site_disorder_assembly
_atom_site_disorder_group
P1 P 0.46714(5) 0.32118(3) 0.80642(3) 0.03024(15) Uani 1 1 d . . . . .
P2 P 0.60308(5) 0.42733(3) 0.60399(3) 0.03144(16) Uani 1 1 d . . . . .
Al1 Al 0.55976(5) 0.46765(3) 0.74467(3) 0.02231(15) Uani 1 1 d . . . . .
O1 O 0.60457(11) 0.42207(8) 0.67923(7) 0.0278(3) Uani 1 1 d . . . . .
O2 O 0.50002(12) 0.40905(8) 0.79664(7) 0.0314(4) Uani 1 1 d . . . . .
N2 N 0.47531(13) 0.55150(9) 0.72085(8) 0.0255(4) Uani 1 1 d . . . . .
N1 N 0.67742(13) 0.52045(9) 0.77950(8) 0.0227(4) Uani 1 1 d . . . . .
C1 C 0.83025(16) 0.44289(11) 0.81812(10) 0.0266(5) Uani 1 1 d . . . . .
C2 C 0.70720(16) 0.57996(11) 0.74493(10) 0.0248(5) Uani 1 1 d . . . . .
C3 C 0.74978(16) 0.49567(11) 0.83028(10) 0.0247(5) Uani 1 1 d . . . . .
C4 C 0.55465(17) 0.29305(12) 0.87297(10) 0.0286(5) Uani 1 1 d . . . . .
C5 C 0.52888(17) 0.60842(11) 0.69376(10) 0.0281(5) Uani 1 1 d . . . . .
C6 C 0.63921(17) 0.61547(11) 0.70073(10) 0.0278(5) Uani 1 1 d . . . . .
H6 H 0.671777 0.648425 0.671886 0.033 Uiso 1 1 calc R U . . .
C7 C 0.36077(17) 0.55976(12) 0.72375(11) 0.0294(5) Uani 1 1 d . . . . .
C8 C 0.34534(18) 0.33349(12) 0.85000(10) 0.0302(5) Uani 1 1 d . . . . .
C9 C 0.74445(17) 0.41749(12) 0.58622(10) 0.0296(5) Uani 1 1 d . . . . .
C10 C 0.73862(17) 0.52627(11) 0.89052(10) 0.0281(5) Uani 1 1 d . . . . .
C11 C 0.56946(19) 0.21607(12) 0.88674(12) 0.0369(6) Uani 1 1 d . . . . .
H11 H 0.535004 0.178564 0.861247 0.044 Uiso 1 1 calc R U . . .
C12 C 0.83891(17) 0.40355(12) 0.75507(11) 0.0308(5) Uani 1 1 d . . . . .
H12 H 0.795693 0.433140 0.723365 0.037 Uiso 1 1 calc R U . . .
C13 C 0.55276(18) 0.33193(14) 0.58345(11) 0.0365(6) Uani 1 1 d . . . . .
C14 C 0.29350(18) 0.52112(13) 0.68105(11) 0.0336(5) Uani 1 1 d . . . . .
C15 C 0.30746(18) 0.27472(13) 0.88721(11) 0.0359(6) Uani 1 1 d . . . . .
H15 H 0.345230 0.228059 0.890436 0.043 Uiso 1 1 calc R U . . .
C16 C 0.64644(18) 0.57736(12) 0.90613(11) 0.0326(5) Uani 1 1 d . . . . .
H16 H 0.584952 0.562333 0.878042 0.039 Uiso 1 1 calc R U . . .
C17 C 0.80777(19) 0.48172(13) 0.59572(11) 0.0349(5) Uani 1 1 d . . . . .
H17 H 0.778045 0.526196 0.613263 0.042 Uiso 1 1 calc R U . . .
C18 C 0.78937(19) 0.35405(13) 0.55899(11) 0.0361(6) Uani 1 1 d . . . . .
H18 H 0.747646 0.309708 0.551895 0.043 Uiso 1 1 calc R U . . .
C19 C 0.90263(18) 0.42533(13) 0.86694(11) 0.0354(6) Uani 1 1 d . . . . .
H19 H 0.956873 0.389230 0.859975 0.043 Uiso 1 1 calc R U . . .
C20 C 0.81499(19) 0.50789(13) 0.93708(11) 0.0369(6) Uani 1 1 d . . . . .
H20 H 0.810229 0.529321 0.977739 0.044 Uiso 1 1 calc R U . . .
C21 C 0.81786(17) 0.61159(12) 0.75300(12) 0.0336(5) Uani 1 1 d . . . . .
H21A H 0.832486 0.623995 0.797234 0.050 Uiso 1 1 calc R U . . .
H21B H 0.824020 0.657723 0.727579 0.050 Uiso 1 1 calc R U . . .
H21C H 0.868882 0.573566 0.739419 0.050 Uiso 1 1 calc R U . . .
C22 C 0.60854(19) 0.34626(13) 0.91020(11) 0.0365(6) Uani 1 1 d . . . . .
H22 H 0.600077 0.398943 0.901333 0.044 Uiso 1 1 calc R U . . .
C23 C 0.89724(19) 0.45904(13) 0.92484(11) 0.0391(6) Uani 1 1 d . . . . .
H23 H 0.950120 0.448735 0.956462 0.047 Uiso 1 1 calc R U . . .
C24 C 0.95619(19) 0.41846(14) 0.55263(11) 0.0398(6) Uani 1 1 d . . . . .
H24 H 1.028023 0.418784 0.541099 0.048 Uiso 1 1 calc R U . . .
C25 C 0.33268(18) 0.46853(14) 0.63050(11) 0.0375(6) Uani 1 1 d . . . . .
H25 H 0.411739 0.468666 0.633892 0.045 Uiso 1 1 calc R U . . .
C26 C 0.32015(18) 0.60700(13) 0.76988(12) 0.0371(6) Uani 1 1 d . . . . .
C27 C 0.21527(19) 0.28405(14) 0.91941(11) 0.0388(6) Uani 1 1 d . . . . .
H27 H 0.190926 0.243980 0.945072 0.047 Uiso 1 1 calc R U . . .
C28 C 0.55016(19) 0.27313(13) 0.62730(12) 0.0399(6) Uani 1 1 d . . . . .
H28 H 0.580356 0.280727 0.668235 0.048 Uiso 1 1 calc R U . . .
C29 C 0.28616(19) 0.40019(14) 0.84428(11) 0.0384(6) Uani 1 1 d . . . . .
H29 H 0.309582 0.440214 0.818268 0.046 Uiso 1 1 calc R U . . .
C30 C 0.9134(2) 0.48205(14) 0.58008(12) 0.0394(6) Uani 1 1 d . . . . .
H30 H 0.955955 0.525755 0.588215 0.047 Uiso 1 1 calc R U . . .
C31 C 0.15836(19) 0.35101(15) 0.91460(11) 0.0398(6) Uani 1 1 d . . . . .
H31 H 0.095871 0.357415 0.937402 0.048 Uiso 1 1 calc R U . . .
C32 C 0.1931(2) 0.40867(15) 0.87632(12) 0.0435(6) Uani 1 1 d . . . . .
H32 H 0.153146 0.454289 0.871887 0.052 Uiso 1 1 calc R U . . .
C33 C 0.5072(2) 0.31916(17) 0.52381(12) 0.0487(7) Uani 1 1 d . . . . .
H33 H 0.507215 0.358425 0.493202 0.058 Uiso 1 1 calc R U . . .
C34 C 0.8948(2) 0.35431(14) 0.54188(12) 0.0432(6) Uani 1 1 d . . . . .
H34 H 0.924241 0.310617 0.522930 0.052 Uiso 1 1 calc R U . . .
C35 C 0.6345(2) 0.19375(14) 0.93768(13) 0.0456(7) Uani 1 1 d . . . . .
H35 H 0.643035 0.141210 0.947112 0.055 Uiso 1 1 calc R U . . .
C36 C 0.6744(2) 0.32368(15) 0.96004(12) 0.0460(7) Uani 1 1 d . . . . .
H36 H 0.711612 0.360808 0.984569 0.055 Uiso 1 1 calc R U . . .
C37 C 0.18435(19) 0.53182(15) 0.68480(13) 0.0467(7) Uani 1 1 d . . . . .
H37 H 0.137570 0.505412 0.656560 0.056 Uiso 1 1 calc R U . . .
C38 C 0.6862(2) 0.24723(16) 0.97423(13) 0.0491(7) Uani 1 1 d . . . . .
H38 H 0.729966 0.231850 1.009094 0.059 Uiso 1 1 calc R U . . .
C39 C 0.9526(2) 0.40040(16) 0.73302(12) 0.0485(7) Uani 1 1 d . . . . .
H39A H 0.995412 0.368198 0.761582 0.073 Uiso 1 1 calc R U . . .
H39B H 0.982342 0.451912 0.732760 0.073 Uiso 1 1 calc R U . . .
H39C H 0.952921 0.379073 0.690599 0.073 Uiso 1 1 calc R U . . .
C40 C 0.6125(2) 0.56804(16) 0.97390(12) 0.0501(7) Uani 1 1 d . . . . .
H40A H 0.667779 0.588327 1.002624 0.075 Uiso 1 1 calc R U . . .
H40B H 0.601592 0.513943 0.982826 0.075 Uiso 1 1 calc R U . . .
H40C H 0.546405 0.595893 0.979591 0.075 Uiso 1 1 calc R U . . .
C41 C 0.4697(2) 0.66808(13) 0.65591(13) 0.0440(6) Uani 1 1 d . . . . .
H41A H 0.424341 0.643298 0.623756 0.066 Uiso 1 1 calc R U . . .
H41B H 0.520238 0.701544 0.635744 0.066 Uiso 1 1 calc R U . . .
H41C H 0.425877 0.698210 0.683609 0.066 Uiso 1 1 calc R U . . .
C42 C 0.7926(2) 0.32298(13) 0.75802(13) 0.0465(7) Uani 1 1 d . . . . .
H42A H 0.795436 0.298980 0.716667 0.070 Uiso 1 1 calc R U . . .
H42B H 0.718916 0.325778 0.770519 0.070 Uiso 1 1 calc R U . . .
H42C H 0.833849 0.292709 0.788759 0.070 Uiso 1 1 calc R U . . .
C43 C 0.2108(2) 0.61655(15) 0.77066(14) 0.0507(7) Uani 1 1 d . . . . .
H43 H 0.182067 0.649309 0.801075 0.061 Uiso 1 1 calc R U . . .
C44 C 0.3893(2) 0.64615(14) 0.81991(13) 0.0486(7) Uani 1 1 d . . . . .
H44 H 0.465052 0.635762 0.811058 0.058 Uiso 1 1 calc R U . . .
C45 C 0.5038(2) 0.20337(15) 0.61175(15) 0.0507(7) Uani 1 1 d . . . . .
H45 H 0.503121 0.163642 0.641931 0.061 Uiso 1 1 calc R U . . .
C46 C 0.1435(2) 0.57992(16) 0.72867(15) 0.0542(8) Uani 1 1 d . . . . .
H46 H 0.069337 0.587733 0.729916 0.065 Uiso 1 1 calc R U . . .
C47 C 0.4615(2) 0.2485(2) 0.50910(14) 0.0611(9) Uani 1 1 d . . . . .
H47 H 0.431789 0.239750 0.468208 0.073 Uiso 1 1 calc R U . . .
C48 C 0.2960(2) 0.38649(15) 0.64124(14) 0.0511(7) Uani 1 1 d . . . . .
H48A H 0.319903 0.369759 0.683201 0.077 Uiso 1 1 calc R U . . .
H48B H 0.325999 0.353073 0.609710 0.077 Uiso 1 1 calc R U . . .
H48C H 0.218579 0.384238 0.637655 0.077 Uiso 1 1 calc R U . . .
C49 C 0.4592(2) 0.19193(18) 0.55329(16) 0.0597(8) Uani 1 1 d . . . . .
H49 H 0.426574 0.144588 0.543171 0.072 Uiso 1 1 calc R U . . .
C50 C 0.6704(2) 0.66089(13) 0.89301(15) 0.0549(8) Uani 1 1 d . . . . .
H50A H 0.610613 0.692370 0.905260 0.082 Uiso 1 1 calc R U . . .
H50B H 0.681677 0.667680 0.848171 0.082 Uiso 1 1 calc R U . . .
H50C H 0.734241 0.676242 0.917158 0.082 Uiso 1 1 calc R U . . .
C51 C 0.3004(2) 0.49546(19) 0.56461(13) 0.0611(8) Uani 1 1 d . . . . .
H51A H 0.223476 0.491527 0.558408 0.092 Uiso 1 1 calc R U . . .
H51B H 0.334926 0.463603 0.533678 0.092 Uiso 1 1 calc R U . . .
H51C H 0.322178 0.548560 0.559390 0.092 Uiso 1 1 calc R U . . .
C52 C 0.3668(3) 0.6140(2) 0.88384(15) 0.0796(11) Uani 1 1 d . . . . .
H52A H 0.411209 0.639892 0.915835 0.119 Uiso 1 1 calc R U . . .
H52B H 0.382555 0.559388 0.884495 0.119 Uiso 1 1 calc R U . . .
H52C H 0.292093 0.621939 0.892586 0.119 Uiso 1 1 calc R U . . .
C53 C 0.3720(3) 0.73320(18) 0.8194(2) 0.1020(15) Uani 1 1 d . . . . .
H53A H 0.298046 0.744406 0.827917 0.153 Uiso 1 1 calc R U . . .
H53B H 0.388858 0.753606 0.778197 0.153 Uiso 1 1 calc R U . . .
H53C H 0.418258 0.756810 0.851717 0.153 Uiso 1 1 calc R U . . .

loop_
_atom_site_aniso_label
_atom_site_aniso_U_11
_atom_site_aniso_U_22
_atom_site_aniso_U_33
_atom_site_aniso_U_23
_atom_site_aniso_U_13
_atom_site_aniso_U_12
P1 0.0351(3) 0.0281(3) 0.0278(3) 0.0004(2) 0.0046(3) -0.0069(2)
P2 0.0292(3) 0.0384(3) 0.0268(3) -0.0005(3) 0.0016(3) 0.0030(2)
Al1 0.0206(3) 0.0221(3) 0.0242(4) 0.0008(3) 0.0014(3) -0.0009(2)
O1 0.0290(8) 0.0300(8) 0.0244(8) -0.0031(6) 0.0007(7) 0.0001(6)
O2 0.0317(9) 0.0295(8) 0.0334(9) 0.0054(7) 0.0053(7) -0.0042(6)
N2 0.0199(9) 0.0270(9) 0.0298(10) 0.0032(8) 0.0023(8) 0.0005(7)
N1 0.0206(9) 0.0229(8) 0.0245(10) -0.0002(7) 0.0006(7) 0.0009(7)
C1 0.0237(12) 0.0278(10) 0.0283(12) 0.0013(9) -0.0003(9) -0.0007(9)
C2 0.0222(11) 0.0220(10) 0.0304(12) -0.0026(9) 0.0044(9) -0.0016(8)
C3 0.0224(11) 0.0255(10) 0.0260(12) 0.0012(9) -0.0003(9) -0.0042(8)
C4 0.0293(12) 0.0290(11) 0.0279(12) -0.0003(9) 0.0092(10) -0.0036(9)
C5 0.0298(12) 0.0262(10) 0.0286(12) 0.0028(9) 0.0028(10) 0.0003(9)
C6 0.0283(12) 0.0239(10) 0.0314(13) 0.0053(9) 0.0045(10) -0.0028(9)
C7 0.0211(11) 0.0296(11) 0.0375(14) 0.0071(10) 0.0024(10) 0.0023(9)
C8 0.0293(12) 0.0355(12) 0.0256(12) -0.0001(10) -0.0021(10) -0.0066(10)
C9 0.0297(12) 0.0354(12) 0.0239(12) 0.0038(10) 0.0017(10) 0.0020(10)
C10 0.0270(12) 0.0273(11) 0.0300(13) -0.0019(9) 0.0023(10) -0.0058(9)
C11 0.0414(15) 0.0295(12) 0.0404(15) -0.0001(11) 0.0099(12) 0.0016(10)
C12 0.0297(13) 0.0311(11) 0.0314(13) 0.0013(10) -0.0003(10) 0.0073(9)
C13 0.0234(12) 0.0539(14) 0.0324(13) -0.0135(12) 0.0038(10) -0.0011(10)
C14 0.0248(12) 0.0410(13) 0.0350(14) 0.0077(11) -0.0003(10) 0.0001(10)
C15 0.0317(13) 0.0363(12) 0.0398(14) 0.0044(11) 0.0030(11) -0.0075(10)
C16 0.0330(13) 0.0341(12) 0.0307(13) -0.0071(10) 0.0037(10) -0.0026(10)
C17 0.0375(14) 0.0362(12) 0.0312(13) -0.0009(10) 0.0040(11) 0.0008(10)
C18 0.0364(14) 0.0334(12) 0.0390(14) 0.0019(11) 0.0078(11) 0.0016(10)
C19 0.0292(13) 0.0381(12) 0.0386(15) 0.0045(11) -0.0039(11) 0.0031(10)
C20 0.0413(15) 0.0421(13) 0.0270(13) -0.0034(11) -0.0030(11) -0.0054(11)
C21 0.0252(12) 0.0336(12) 0.0423(14) 0.0042(11) 0.0036(11) -0.0053(9)
C22 0.0413(15) 0.0340(12) 0.0345(14) 0.0037(10) 0.0037(11) -0.0066(10)
C23 0.0387(14) 0.0470(14) 0.0308(14) 0.0043(11) -0.0118(11) -0.0004(11)
C24 0.0305(13) 0.0502(15) 0.0393(15) 0.0066(12) 0.0080(11) 0.0002(11)
C25 0.0220(12) 0.0564(15) 0.0337(14) -0.0002(12) -0.0038(10) -0.0062(11)
C26 0.0280(13) 0.0351(12) 0.0485(16) -0.0008(11) 0.0045(11) 0.0051(10)
C27 0.0328(14) 0.0498(15) 0.0336(14) 0.0079(11) -0.0007(11) -0.0157(11)
C28 0.0306(14) 0.0432(14) 0.0457(16) -0.0095(12) -0.0016(12) -0.0006(11)
C29 0.0332(14) 0.0450(14) 0.0373(14) 0.0107(11) 0.0027(11) -0.0025(11)
C30 0.0375(14) 0.0413(13) 0.0393(15) 0.0046(11) 0.0006(12) -0.0046(11)
C31 0.0251(13) 0.0605(16) 0.0338(14) 0.0037(12) -0.0004(11) -0.0048(11)
C32 0.0336(14) 0.0508(15) 0.0462(16) 0.0079(12) 0.0025(12) 0.0037(11)
C33 0.0328(15) 0.081(2) 0.0329(15) -0.0171(14) 0.0062(12) -0.0080(13)
C34 0.0419(16) 0.0423(14) 0.0463(16) 0.0034(12) 0.0140(13) 0.0064(11)
C35 0.0446(16) 0.0394(14) 0.0532(17) 0.0125(13) 0.0078(14) 0.0078(12)
C36 0.0462(16) 0.0548(16) 0.0365(15) 0.0040(13) -0.0037(13) -0.0160(13)
C37 0.0254(13) 0.0585(16) 0.0557(18) 0.0051(14) -0.0039(12) -0.0019(12)
C38 0.0354(15) 0.0656(18) 0.0461(17) 0.0166(14) -0.0021(13) -0.0003(13)
C39 0.0361(15) 0.0693(18) 0.0405(16) 0.0002(13) 0.0073(12) 0.0141(13)
C40 0.0457(16) 0.0618(17) 0.0438(16) -0.0113(13) 0.0123(13) -0.0030(13)
C41 0.0381(15) 0.0398(13) 0.0538(17) 0.0196(12) -0.0043(13) 0.0004(11)
C42 0.0571(18) 0.0343(13) 0.0479(16) -0.0055(12) -0.0028(14) 0.0037(12)
C43 0.0312(15) 0.0526(15) 0.069(2) -0.0065(14) 0.0133(14) 0.0092(12)
C44 0.0329(15) 0.0486(15) 0.0648(19) -0.0232(14) 0.0095(13) 0.0015(11)
C45 0.0372(15) 0.0475(15) 0.067(2) -0.0173(14) 0.0005(14) -0.0072(12)
C46 0.0233(14) 0.0666(18) 0.073(2) 0.0051(16) 0.0045(14) 0.0065(13)
C47 0.0354(16) 0.103(2) 0.0450(18) -0.0395(18) 0.0027(13) -0.0138(16)
C48 0.0446(16) 0.0549(16) 0.0534(18) -0.0079(14) -0.0021(14) -0.0037(13)
C49 0.0406(17) 0.069(2) 0.070(2) -0.0328(18) 0.0124(16) -0.0168(14)
C50 0.0592(19) 0.0327(13) 0.074(2) -0.0089(13) 0.0214(16) 0.0009(12)
C51 0.060(2) 0.086(2) 0.0367(16) 0.0051(15) -0.0036(15) -0.0066(16)
C52 0.0473(19) 0.133(3) 0.059(2) -0.029(2) 0.0081(16) -0.017(2)
C53 0.087(3) 0.057(2) 0.162(4) -0.046(2) -0.003(3) -0.0003(19)

loop_
_atom_type_symbol
_atom_type_description
_atom_type_scat_dispersion_real
_atom_type_scat_dispersion_imag
_atom_type_scat_source
C C 0.0033 0.0016 'International Tables Vol C Tables 4.2.6.8 and 6.1.1.4'
H H 0.0000 0.0000 'International Tables Vol C Tables 4.2.6.8 and 6.1.1.4'
Al Al 0.0645 0.0514 'International Tables Vol C Tables 4.2.6.8 and 6.1.1.4'
N N 0.0061 0.0033 'International Tables Vol C Tables 4.2.6.8 and 6.1.1.4'
O O 0.0106 0.0060 'International Tables Vol C Tables 4.2.6.8 and 6.1.1.4'
P P 0.1023 0.0942 'International Tables Vol C Tables 4.2.6.8 and 6.1.1.4'

loop_
_geom_angle_atom_site_label_1
_geom_angle_atom_site_label_2
_geom_angle_atom_site_label_3
_geom_angle
_geom_angle_site_symmetry_1
_geom_angle_site_symmetry_3
_geom_angle_publ_flag
O2 P1 C4 101.92(9) . . ?
O2 P1 C8 100.22(9) . . ?
C4 P1 C8 97.62(10) . . ?
O1 P2 C9 102.91(9) . . ?
O1 P2 C13 100.19(10) . . ?
C13 P2 C9 101.22(10) . . ?
O1 Al1 N2 110.21(8) . . ?
O1 Al1 N1 105.67(8) . . ?
O2 Al1 O1 114.35(7) . . ?
O2 Al1 N2 112.78(8) . . ?
O2 Al1 N1 113.72(8) . . ?
N2 Al1 N1 98.85(7) . . ?
P2 O1 Al1 142.22(9) . . ?
P1 O2 Al1 141.43(10) . . ?
C5 N2 Al1 114.04(14) . . ?
C5 N2 C7 117.33(17) . . ?
C7 N2 Al1 128.46(13) . . ?
C2 N1 Al1 113.61(14) . . ?
C2 N1 C3 117.38(17) . . ?
C3 N1 Al1 127.69(13) . . ?
C3 C1 C12 122.59(19) . . ?
C19 C1 C3 117.8(2) . . ?
C19 C1 C12 119.57(19) . . ?
N1 C2 C6 122.68(19) . . ?
N1 C2 C21 120.12(19) . . ?
C6 C2 C21 117.20(18) . . ?
C1 C3 N1 119.83(18) . . ?
C10 C3 N1 118.96(18) . . ?
C10 C3 C1 121.2(2) . . ?
C11 C4 P1 119.75(18) . . ?
C22 C4 P1 122.05(17) . . ?
C22 C4 C11 118.2(2) . . ?
N2 C5 C6 122.19(19) . . ?
N2 C5 C41 119.85(19) . . ?
C6 C5 C41 117.94(19) . . ?
C2 C6 C5 128.04(19) . . ?
C2 C6 H6 116.0 . . ?
C5 C6 H6 116.0 . . ?
C14 C7 N2 120.32(19) . . ?
C14 C7 C26 121.0(2) . . ?
C26 C7 N2 118.6(2) . . ?
C15 C8 P1 120.72(17) . . ?
C29 C8 P1 120.75(17) . . ?
C29 C8 C15 118.5(2) . . ?
C17 C9 P2 116.69(17) . . ?
C18 C9 P2 125.07(17) . . ?
C18 C9 C17 118.0(2) . . ?
C3 C10 C16 122.0(2) . . ?
C20 C10 C3 118.2(2) . . ?
C20 C10 C16 119.8(2) . . ?
C4 C11 H11 119.8 . . ?
C4 C11 C35 120.5(2) . . ?
C35 C11 H11 119.8 . . ?
C1 C12 H12 107.9 . . ?
C1 C12 C39 112.81(19) . . ?
C1 C12 C42 110.07(19) . . ?
C39 C12 H12 107.9 . . ?
C39 C12 C42 110.1(2) . . ?
C42 C12 H12 107.9 . . ?
C28 C13 P2 122.07(18) . . ?
C28 C13 C33 118.3(2) . . ?
C33 C13 P2 119.4(2) . . ?
C7 C14 C25 123.5(2) . . ?
C37 C14 C7 118.4(2) . . ?
C37 C14 C25 118.1(2) . . ?
C8 C15 H15 119.8 . . ?
C27 C15 C8 120.5(2) . . ?
C27 C15 H15 119.8 . . ?
C10 C16 H16 107.4 . . ?
C10 C16 C40 112.8(2) . . ?
C10 C16 C50 111.65(19) . . ?
C40 C16 H16 107.4 . . ?
C50 C16 H16 107.4 . . ?
C50 C16 C40 109.9(2) . . ?
C9 C17 H17 119.3 . . ?
C30 C17 C9 121.4(2) . . ?
C30 C17 H17 119.3 . . ?
C9 C18 H18 119.4 . . ?
C9 C18 C34 121.1(2) . . ?
C34 C18 H18 119.4 . . ?
C1 C19 H19 119.2 . . ?
C23 C19 C1 121.5(2) . . ?
C23 C19 H19 119.2 . . ?
C10 C20 H20 119.5 . . ?
C23 C20 C10 121.0(2) . . ?
C23 C20 H20 119.5 . . ?
C2 C21 H21A 109.5 . . ?
C2 C21 H21B 109.5 . . ?
C2 C21 H21C 109.5 . . ?
H21A C21 H21B 109.5 . . ?
H21A C21 H21C 109.5 . . ?
H21B C21 H21C 109.5 . . ?
C4 C22 H22 119.5 . . ?
C36 C22 C4 121.0(2) . . ?
C36 C22 H22 119.5 . . ?
C19 C23 C20 120.0(2) . . ?
C19 C23 H23 120.0 . . ?
C20 C23 H23 120.0 . . ?
C30 C24 H24 119.9 . . ?
C30 C24 C34 120.2(2) . . ?
C34 C24 H24 119.9 . . ?
C14 C25 H25 107.4 . . ?
C14 C25 C48 110.9(2) . . ?
C14 C25 C51 112.6(2) . . ?
C48 C25 H25 107.4 . . ?
C51 C25 H25 107.4 . . ?
C51 C25 C48 110.9(2) . . ?
C7 C26 C44 123.1(2) . . ?
C43 C26 C7 118.0(2) . . ?
C43 C26 C44 118.9(2) . . ?
C15 C27 H27 119.7 . . ?
C31 C27 C15 120.7(2) . . ?
C31 C27 H27 119.7 . . ?
C13 C28 H28 119.6 . . ?
C45 C28 C13 120.8(2) . . ?
C45 C28 H28 119.6 . . ?
C8 C29 H29 119.7 . . ?
C32 C29 C8 120.6(2) . . ?
C32 C29 H29 119.7 . . ?
C17 C30 H30 120.2 . . ?
C24 C30 C17 119.6(2) . . ?
C24 C30 H30 120.2 . . ?
C27 C31 H31 120.3 . . ?
C27 C31 C32 119.5(2) . . ?
C32 C31 H31 120.3 . . ?
C29 C32 H32 119.8 . . ?
C31 C32 C29 120.3(2) . . ?
C31 C32 H32 119.8 . . ?
C13 C33 H33 120.0 . . ?
C13 C33 C47 120.0(3) . . ?
C47 C33 H33 120.0 . . ?
C18 C34 H34 120.2 . . ?
C24 C34 C18 119.7(2) . . ?
C24 C34 H34 120.2 . . ?
C11 C35 H35 119.8 . . ?
C38 C35 C11 120.4(2) . . ?
C38 C35 H35 119.8 . . ?
C22 C36 H36 119.9 . . ?
C38 C36 C22 120.2(2) . . ?
C38 C36 H36 119.9 . . ?
C14 C37 H37 119.4 . . ?
C46 C37 C14 121.1(3) . . ?
C46 C37 H37 119.4 . . ?
C35 C38 C36 119.7(2) . . ?
C35 C38 H38 120.2 . . ?
C36 C38 H38 120.2 . . ?
C12 C39 H39A 109.5 . . ?
C12 C39 H39B 109.5 . . ?
C12 C39 H39C 109.5 . . ?
H39A C39 H39B 109.5 . . ?
H39A C39 H39C 109.5 . . ?
H39B C39 H39C 109.5 . . ?
C16 C40 H40A 109.5 . . ?
C16 C40 H40B 109.5 . . ?
C16 C40 H40C 109.5 . . ?
H40A C40 H40B 109.5 . . ?
H40A C40 H40C 109.5 . . ?
H40B C40 H40C 109.5 . . ?
C5 C41 H41A 109.5 . . ?
C5 C41 H41B 109.5 . . ?
C5 C41 H41C 109.5 . . ?
H41A C41 H41B 109.5 . . ?
H41A C41 H41C 109.5 . . ?
H41B C41 H41C 109.5 . . ?
C12 C42 H42A 109.5 . . ?
C12 C42 H42B 109.5 . . ?
C12 C42 H42C 109.5 . . ?
H42A C42 H42B 109.5 . . ?
H42A C42 H42C 109.5 . . ?
H42B C42 H42C 109.5 . . ?
C26 C43 H43 119.1 . . ?
C46 C43 C26 121.8(3) . . ?
C46 C43 H43 119.1 . . ?
C26 C44 H44 108.4 . . ?
C26 C44 C53 111.4(3) . . ?
C52 C44 C26 110.0(2) . . ?
C52 C44 H44 108.4 . . ?
C52 C44 C53 110.2(3) . . ?
C53 C44 H44 108.4 . . ?
C28 C45 H45 119.9 . . ?
C49 C45 C28 120.2(3) . . ?
C49 C45 H45 119.9 . . ?
C37 C46 H46 120.2 . . ?
C43 C46 C37 119.5(2) . . ?
C43 C46 H46 120.2 . . ?
C33 C47 H47 119.8 . . ?
C49 C47 C33 120.5(3) . . ?
C49 C47 H47 119.8 . . ?
C25 C48 H48A 109.5 . . ?
C25 C48 H48B 109.5 . . ?
C25 C48 H48C 109.5 . . ?
H48A C48 H48B 109.5 . . ?
H48A C48 H48C 109.5 . . ?
H48B C48 H48C 109.5 . . ?
C45 C49 C47 120.2(3) . . ?
C45 C49 H49 119.9 . . ?
C47 C49 H49 119.9 . . ?
C16 C50 H50A 109.5 . . ?
C16 C50 H50B 109.5 . . ?
C16 C50 H50C 109.5 . . ?
H50A C50 H50B 109.5 . . ?
H50A C50 H50C 109.5 . . ?
H50B C50 H50C 109.5 . . ?
C25 C51 H51A 109.5 . . ?
C25 C51 H51B 109.5 . . ?
C25 C51 H51C 109.5 . . ?
H51A C51 H51B 109.5 . . ?
H51A C51 H51C 109.5 . . ?
H51B C51 H51C 109.5 . . ?
C44 C52 H52A 109.5 . . ?
C44 C52 H52B 109.5 . . ?
C44 C52 H52C 109.5 . . ?
H52A C52 H52B 109.5 . . ?
H52A C52 H52C 109.5 . . ?
H52B C52 H52C 109.5 . . ?
C44 C53 H53A 109.5 . . ?
C44 C53 H53B 109.5 . . ?
C44 C53 H53C 109.5 . . ?
H53A C53 H53B 109.5 . . ?
H53A C53 H53C 109.5 . . ?
H53B C53 H53C 109.5 . . ?

loop_
_geom_bond_atom_site_label_1
_geom_bond_atom_site_label_2
_geom_bond_distance
_geom_bond_site_symmetry_2
_geom_bond_publ_flag
P1 O2 1.6143(15) . ?
P1 C4 1.836(2) . ?
P1 C8 1.841(2) . ?
P2 O1 1.6078(15) . ?
P2 C9 1.850(2) . ?
P2 C13 1.840(2) . ?
Al1 O1 1.7238(15) . ?
Al1 O2 1.7095(15) . ?
Al1 N2 1.8787(17) . ?
Al1 N1 1.8833(17) . ?
N2 C5 1.350(3) . ?
N2 C7 1.460(3) . ?
N1 C2 1.342(2) . ?
N1 C3 1.459(3) . ?
C1 C3 1.408(3) . ?
C1 C12 1.520(3) . ?
C1 C19 1.396(3) . ?
C2 C6 1.400(3) . ?
C2 C21 1.510(3) . ?
C3 C10 1.405(3) . ?
C4 C11 1.395(3) . ?
C4 C22 1.389(3) . ?
C5 C6 1.404(3) . ?
C5 C41 1.506(3) . ?
C6 H6 0.9500 . ?
C7 C14 1.400(3) . ?
C7 C26 1.400(3) . ?
C8 C15 1.398(3) . ?
C8 C29 1.393(3) . ?
C9 C17 1.394(3) . ?
C9 C18 1.388(3) . ?
C10 C16 1.518(3) . ?
C10 C20 1.398(3) . ?
C11 H11 0.9500 . ?
C11 C35 1.396(3) . ?
C12 H12 1.0000 . ?
C12 C39 1.531(3) . ?
C12 C42 1.534(3) . ?
C13 C28 1.395(3) . ?
C13 C33 1.396(3) . ?
C14 C25 1.517(3) . ?
C14 C37 1.399(3) . ?
C15 H15 0.9500 . ?
C15 C27 1.385(3) . ?
C16 H16 1.0000 . ?
C16 C40 1.533(3) . ?
C16 C50 1.526(3) . ?
C17 H17 0.9500 . ?
C17 C30 1.389(3) . ?
C18 H18 0.9500 . ?
C18 C34 1.395(3) . ?
C19 H19 0.9500 . ?
C19 C23 1.374(3) . ?
C20 H20 0.9500 . ?
C20 C23 1.381(3) . ?
C21 H21A 0.9800 . ?
C21 H21B 0.9800 . ?
C21 H21C 0.9800 . ?
C22 H22 0.9500 . ?
C22 C36 1.385(3) . ?
C23 H23 0.9500 . ?
C24 H24 0.9500 . ?
C24 C30 1.381(3) . ?
C24 C34 1.383(3) . ?
C25 H25 1.0000 . ?
C25 C48 1.534(3) . ?
C25 C51 1.525(3) . ?
C26 C43 1.394(3) . ?
C26 C44 1.520(3) . ?
C27 H27 0.9500 . ?
C27 C31 1.381(3) . ?
C28 H28 0.9500 . ?
C28 C45 1.394(3) . ?
C29 H29 0.9500 . ?
C29 C32 1.391(3) . ?
C30 H30 0.9500 . ?
C31 H31 0.9500 . ?
C31 C32 1.383(3) . ?
C32 H32 0.9500 . ?
C33 H33 0.9500 . ?
C33 C47 1.400(4) . ?
C34 H34 0.9500 . ?
C35 H35 0.9500 . ?
C35 C38 1.372(4) . ?
C36 H36 0.9500 . ?
C36 C38 1.384(4) . ?
C37 H37 0.9500 . ?
C37 C46 1.376(4) . ?
C38 H38 0.9500 . ?
C39 H39A 0.9800 . ?
C39 H39B 0.9800 . ?
C39 H39C 0.9800 . ?
C40 H40A 0.9800 . ?
C40 H40B 0.9800 . ?
C40 H40C 0.9800 . ?
C41 H41A 0.9800 . ?
C41 H41B 0.9800 . ?
C41 H41C 0.9800 . ?
C42 H42A 0.9800 . ?
C42 H42B 0.9800 . ?
C42 H42C 0.9800 . ?
C43 H43 0.9500 . ?
C43 C46 1.373(4) . ?
C44 H44 1.0000 . ?
C44 C52 1.513(4) . ?
C44 C53 1.545(4) . ?
C45 H45 0.9500 . ?
C45 C49 1.365(4) . ?
C46 H46 0.9500 . ?
C47 H47 0.9500 . ?
C47 C49 1.372(4) . ?
C48 H48A 0.9800 . ?
C48 H48B 0.9800 . ?
C48 H48C 0.9800 . ?
C49 H49 0.9500 . ?
C50 H50A 0.9800 . ?
C50 H50B 0.9800 . ?
C50 H50C 0.9800 . ?
C51 H51A 0.9800 . ?
C51 H51B 0.9800 . ?
C51 H51C 0.9800 . ?
C52 H52A 0.9800 . ?
C52 H52B 0.9800 . ?
C52 H52C 0.9800 . ?
C53 H53A 0.9800 . ?
C53 H53B 0.9800 . ?
C53 H53C 0.9800 . ?

loop_
_geom_torsion_atom_site_label_1
_geom_torsion_atom_site_label_2
_geom_torsion_atom_site_label_3
_geom_torsion_atom_site_label_4
_geom_torsion
_geom_torsion_site_symmetry_1
_geom_torsion_site_symmetry_2
_geom_torsion_site_symmetry_3
_geom_torsion_site_symmetry_4
_geom_torsion_publ_flag
P1 C4 C11 C35 -179.09(18) . . . . ?
P1 C4 C22 C36 -179.78(19) . . . . ?
P1 C8 C15 C27 -179.38(18) . . . . ?
P1 C8 C29 C32 178.73(19) . . . . ?
P2 C9 C17 C30 -175.84(18) . . . . ?
P2 C9 C18 C34 173.93(19) . . . . ?
P2 C13 C28 C45 174.75(19) . . . . ?
P2 C13 C33 C47 -175.2(2) . . . . ?
Al1 N2 C5 C6 -19.2(3) . . . . ?
Al1 N2 C5 C41 162.34(17) . . . . ?
Al1 N2 C7 C14 -73.5(3) . . . . ?
Al1 N2 C7 C26 106.6(2) . . . . ?
Al1 N1 C2 C6 21.0(2) . . . . ?
Al1 N1 C2 C21 -159.24(16) . . . . ?
Al1 N1 C3 C1 78.6(2) . . . . ?
Al1 N1 C3 C10 -102.4(2) . . . . ?
O1 P2 C9 C17 -77.75(19) . . . . ?
O1 P2 C9 C18 108.5(2) . . . . ?
O1 P2 C13 C28 -14.7(2) . . . . ?
O1 P2 C13 C33 159.65(19) . . . . ?
O1 Al1 O2 P1 -1.28(19) . . . . ?
O1 Al1 N2 C5 -67.44(16) . . . . ?
O1 Al1 N2 C7 107.58(18) . . . . ?
O1 Al1 N1 C2 70.18(15) . . . . ?
O1 Al1 N1 C3 -96.20(17) . . . . ?
O2 P1 C4 C11 -164.48(17) . . . . ?
O2 P1 C4 C22 14.7(2) . . . . ?
O2 P1 C8 C15 -158.00(18) . . . . ?
O2 P1 C8 C29 25.1(2) . . . . ?
O2 Al1 O1 P2 131.18(15) . . . . ?
O2 Al1 N2 C5 163.42(14) . . . . ?
O2 Al1 N2 C7 -21.6(2) . . . . ?
O2 Al1 N1 C2 -163.60(13) . . . . ?
O2 Al1 N1 C3 30.03(19) . . . . ?
N2 Al1 O1 P2 2.90(18) . . . . ?
N2 Al1 O2 P1 125.69(16) . . . . ?
N2 Al1 N1 C2 -43.83(15) . . . . ?
N2 Al1 N1 C3 149.79(16) . . . . ?
N2 C5 C6 C2 -15.8(4) . . . . ?
N2 C7 C14 C25 0.8(3) . . . . ?
N2 C7 C14 C37 -178.8(2) . . . . ?
N2 C7 C26 C43 177.7(2) . . . . ?
N2 C7 C26 C44 -4.1(3) . . . . ?
N1 Al1 O1 P2 -102.98(16) . . . . ?
N1 Al1 O2 P1 -122.79(15) . . . . ?
N1 Al1 N2 C5 42.97(16) . . . . ?
N1 Al1 N2 C7 -142.01(18) . . . . ?
N1 C2 C6 C5 14.7(3) . . . . ?
N1 C3 C10 C16 7.0(3) . . . . ?
N1 C3 C10 C20 -173.61(18) . . . . ?
C1 C3 C10 C16 -174.10(19) . . . . ?
C1 C3 C10 C20 5.3(3) . . . . ?
C1 C19 C23 C20 4.2(4) . . . . ?
C2 N1 C3 C1 -87.3(2) . . . . ?
C2 N1 C3 C10 91.6(2) . . . . ?
C3 N1 C2 C6 -171.10(19) . . . . ?
C3 N1 C2 C21 8.6(3) . . . . ?
C3 C1 C12 C39 136.7(2) . . . . ?
C3 C1 C12 C42 -99.9(2) . . . . ?
C3 C1 C19 C23 -1.0(3) . . . . ?
C3 C10 C16 C40 147.3(2) . . . . ?
C3 C10 C16 C50 -88.3(3) . . . . ?
C3 C10 C20 C23 -2.1(3) . . . . ?
C4 P1 O2 Al1 112.58(16) . . . . ?
C4 P1 C8 C15 -54.4(2) . . . . ?
C4 P1 C8 C29 128.7(2) . . . . ?
C4 C11 C35 C38 -1.2(4) . . . . ?
C4 C22 C36 C38 -1.1(4) . . . . ?
C5 N2 C7 C14 101.4(2) . . . . ?
C5 N2 C7 C26 -78.5(3) . . . . ?
C7 N2 C5 C6 165.2(2) . . . . ?
C7 N2 C5 C41 -13.3(3) . . . . ?
C7 C14 C25 C48 116.0(2) . . . . ?
C7 C14 C25 C51 -119.1(3) . . . . ?
C7 C14 C37 C46 0.9(4) . . . . ?
C7 C26 C43 C46 1.4(4) . . . . ?
C7 C26 C44 C52 -113.4(3) . . . . ?
C7 C26 C44 C53 124.2(3) . . . . ?
C8 P1 O2 Al1 -147.30(16) . . . . ?
C8 P1 C4 C11 93.33(19) . . . . ?
C8 P1 C4 C22 -87.5(2) . . . . ?
C8 C15 C27 C31 1.0(4) . . . . ?
C8 C29 C32 C31 0.3(4) . . . . ?
C9 P2 O1 Al1 129.77(15) . . . . ?
C9 P2 C13 C28 90.8(2) . . . . ?
C9 P2 C13 C33 -94.9(2) . . . . ?
C9 C17 C30 C24 2.2(4) . . . . ?
C9 C18 C34 C24 0.6(4) . . . . ?
C10 C20 C23 C19 -2.6(4) . . . . ?
C11 C4 C22 C36 -0.6(3) . . . . ?
C11 C35 C38 C36 -0.6(4) . . . . ?
C12 C1 C3 N1 -6.5(3) . . . . ?
C12 C1 C3 C10 174.61(19) . . . . ?
C12 C1 C19 C23 -179.5(2) . . . . ?
C13 P2 O1 Al1 -126.10(16) . . . . ?
C13 P2 C9 C17 178.92(18) . . . . ?
C13 P2 C9 C18 5.2(2) . . . . ?
C13 C28 C45 C49 -0.6(4) . . . . ?
C13 C33 C47 C49 1.2(4) . . . . ?
C14 C7 C26 C43 -2.2(3) . . . . ?
C14 C7 C26 C44 175.9(2) . . . . ?
C14 C37 C46 C43 -1.8(4) . . . . ?
C15 C8 C29 C32 1.7(4) . . . . ?
C15 C27 C31 C32 1.1(4) . . . . ?
C16 C10 C20 C23 177.3(2) . . . . ?
C17 C9 C18 C34 0.3(3) . . . . ?
C18 C9 C17 C30 -1.7(3) . . . . ?
C19 C1 C3 N1 175.12(18) . . . . ?
C19 C1 C3 C10 -3.8(3) . . . . ?
C19 C1 C12 C39 -44.9(3) . . . . ?
C19 C1 C12 C42 78.5(3) . . . . ?
C20 C10 C16 C40 -32.0(3) . . . . ?
C20 C10 C16 C50 92.3(3) . . . . ?
C21 C2 C6 C5 -165.1(2) . . . . ?
C22 C4 C11 C35 1.7(3) . . . . ?
C22 C36 C38 C35 1.7(4) . . . . ?
C25 C14 C37 C46 -178.7(2) . . . . ?
C26 C7 C14 C25 -179.3(2) . . . . ?
C26 C7 C14 C37 1.1(3) . . . . ?
C26 C43 C46 C37 0.6(4) . . . . ?
C27 C31 C32 C29 -1.8(4) . . . . ?
C28 C13 C33 C47 -0.7(4) . . . . ?
C28 C45 C49 C47 1.1(4) . . . . ?
C29 C8 C15 C27 -2.4(3) . . . . ?
C30 C24 C34 C18 -0.1(4) . . . . ?
C33 C13 C28 C45 0.4(4) . . . . ?
C33 C47 C49 C45 -1.5(4) . . . . ?
C34 C24 C30 C17 -1.2(4) . . . . ?
C37 C14 C25 C48 -64.4(3) . . . . ?
C37 C14 C25 C51 60.5(3) . . . . ?
C41 C5 C6 C2 162.7(2) . . . . ?
C43 C26 C44 C52 64.8(3) . . . . ?
C43 C26 C44 C53 -57.7(3) . . . . ?
C44 C26 C43 C46 -176.9(3) . . . . ?
